data_4062140
loop_
_publ_author_name
'Hierso, Jean-Cyrille'
'Fihri, Aziz'
'Amardeil, R\'egine'
'Meunier, Philippe'
'Doucet, Henri'
'Santelli, Maurice'
'Donnadieu, Bruno'

_publ_section_title
;
A Palladium-Ferrocenyl Tetraphosphine System as Catalyst for Suzuki 
Cross-Coupling and Heck Vinylation of Aryl Halides: Dynamic Behavior 
of the Palladium/Phosphine Species.
;
_journal_issue 22
_journal_name_full Organometallics
_journal_page_first 4490
_journal_page_last 4499
_journal_paper_doi 10.1021/om0302948
_journal_volume 22
_journal_year 2003
_chemical_formula_sum 'C68 H64 Cl10 Fe P4 Pd2'
_chemical_formula_weight 1628.22
_space_group_IT_number 14
_symmetry_cell_setting monoclinic
_symmetry_space_group_name_Hall '-P 2yn'
_symmetry_space_group_name_H-M 'P 1 21/n 1'
_cell_angle_alpha 90.000(5)
_cell_angle_beta 105.951(5)
_cell_angle_gamma 90.000(5)
_cell_formula_units_Z 4
_cell_length_a 14.288(5)
_cell_length_b 22.874(5)
_cell_length_c 21.427(5)
_cell_measurement_temperature 180(2)
_cell_volume 6733(3)
_diffrn_ambient_temperature 180(2)
_exptl_crystal_density_diffrn 1.606
_cod_original_sg_symbol_H-M 'P 21/n'
_cod_database_code 4062140

loop_
_symmetry_equiv_pos_as_xyz
'x, y, z'
'-x+1/2, y+1/2, -z+1/2'
'-x, -y, -z'
'x-1/2, -y-1/2, z-1/2'

loop_
_atom_site_label
_atom_site_type_symbol
_atom_site_fract_x
_atom_site_fract_y
_atom_site_fract_z
_atom_site_U_iso_or_equiv
_atom_site_adp_type
_atom_site_occupancy
_atom_site_symmetry_multiplicity
_atom_site_calc_flag
_atom_site_refinement_flags
_atom_site_disorder_assembly
_atom_site_disorder_group
Fe1 Fe 0.87333(10) 0.78902(6) 0.72543(7) 0.0375(5) Uani 1 1 d . . .
Pd1 Pd 1.08384(6) 0.81018(3) 0.92065(4) 0.0386(3) Uani 1 1 d . . .
Pd2 Pd 0.66897(6) 0.73829(4) 0.85410(4) 0.0405(3) Uani 1 1 d . . .
P1 P 1.0966(2) 0.84255(12) 0.82444(14) 0.0388(7) Uani 1 1 d . . .
P2 P 0.7287(2) 0.82668(12) 0.84027(14) 0.0407(7) Uani 1 1 d . . .
P3 P 1.0457(2) 0.72441(12) 0.86866(13) 0.0384(7) Uani 1 1 d . . .
P4 P 0.66388(19) 0.71905(12) 0.74977(13) 0.0381(7) Uani 1 1 d . . .
Cl1 Cl 1.1368(2) 0.90024(12) 0.96990(13) 0.0495(7) Uani 1 1 d . . .
Cl2 Cl 1.0860(2) 0.76465(12) 1.01860(13) 0.0472(7) Uani 1 1 d . . .
Cl3 Cl 0.6606(2) 0.76442(13) 0.95816(14) 0.0553(8) Uani 1 1 d . . .
Cl4 Cl 0.6005(2) 0.64582(13) 0.86450(14) 0.0552(8) Uani 1 1 d . . .
C1 C 0.9475(7) 0.7102(5) 0.6073(5) 0.045(3) Uani 1 1 d . . .
C2 C 0.9959(10) 0.6502(6) 0.6208(7) 0.077(4) Uani 1 1 d . . .
H2A H 0.9525 0.6232 0.6349 0.116 Uiso 1 1 calc R . .
H2B H 1.0573 0.6537 0.6550 0.116 Uiso 1 1 calc R . .
H2C H 1.0088 0.6352 0.5812 0.116 Uiso 1 1 calc R . .
C3 C 1.0046(10) 0.7486(7) 0.5686(6) 0.072(4) Uani 1 1 d . . .
H3A H 1.0722 0.7534 0.5947 0.109 Uiso 1 1 calc R . .
H3B H 0.9736 0.7870 0.5595 0.109 Uiso 1 1 calc R . .
H3C H 1.0033 0.7291 0.5277 0.109 Uiso 1 1 calc R . .
C4 C 0.8417(8) 0.7009(5) 0.5671(6) 0.052(3) Uani 1 1 d . . .
H4A H 0.8111 0.7389 0.5536 0.077 Uiso 1 1 calc R . .
H4B H 0.8058 0.6804 0.5934 0.077 Uiso 1 1 calc R . .
H4C H 0.8406 0.6775 0.5286 0.077 Uiso 1 1 calc R . .
C5 C 0.7815(8) 0.8957(5) 0.6137(5) 0.046(3) Uani 1 1 d . . .
C6 C 0.8623(11) 0.9378(6) 0.6330(6) 0.077(4) Uani 1 1 d . . .
H6A H 0.9243 0.9173 0.6389 0.116 Uiso 1 1 calc R . .
H6B H 0.8611 0.9566 0.6739 0.116 Uiso 1 1 calc R . .
H6C H 0.8553 0.9676 0.5992 0.116 Uiso 1 1 calc R . .
C7 C 0.7863(10) 0.8655(5) 0.5521(6) 0.063(4) Uani 1 1 d . . .
H7A H 0.8538 0.8544 0.5555 0.094 Uiso 1 1 calc R . .
H7B H 0.7628 0.8920 0.5152 0.094 Uiso 1 1 calc R . .
H7C H 0.7455 0.8303 0.5455 0.094 Uiso 1 1 calc R . .
C8 C 0.6823(10) 0.9257(6) 0.5973(6) 0.074(4) Uani 1 1 d . . .
H8A H 0.6773 0.9533 0.5615 0.110 Uiso 1 1 calc R . .
H8B H 0.6752 0.9469 0.6354 0.110 Uiso 1 1 calc R . .
H8C H 0.6308 0.8963 0.5843 0.110 Uiso 1 1 calc R . .
C11 C 0.7796(7) 0.8530(5) 0.6663(5) 0.041(3) Uani 1 1 d . . .
C12 C 0.7377(7) 0.7953(4) 0.6614(5) 0.038(3) Uani 1 1 d . . .
H12 H 0.7185 0.7725 0.6229 0.046 Uiso 1 1 calc R . .
C13 C 0.7295(7) 0.7778(5) 0.7234(5) 0.037(3) Uani 1 1 d . . .
C14 C 0.7695(7) 0.8228(4) 0.7675(5) 0.034(2) Uani 1 1 d . . .
C15 C 0.8042(7) 0.8681(5) 0.7336(5) 0.042(3) Uani 1 1 d . . .
H15 H 0.8379 0.9023 0.7525 0.051 Uiso 1 1 calc R . .
C21 C 0.9570(7) 0.7383(5) 0.6725(5) 0.041(3) Uani 1 1 d . . .
C22 C 0.9444(7) 0.7086(4) 0.7281(5) 0.035(2) Uani 1 1 d . . .
H22 H 0.9132 0.6719 0.7277 0.042 Uiso 1 1 calc R . .
C23 C 0.9860(8) 0.7426(4) 0.7843(5) 0.041(3) Uani 1 1 d . . .
C24 C 1.0204(7) 0.7955(4) 0.7635(5) 0.037(3) Uani 1 1 d . . .
C25 C 1.0018(8) 0.7935(5) 0.6948(6) 0.048(3) Uani 1 1 d . . .
H25 H 1.0165 0.8234 0.6683 0.057 Uiso 1 1 calc R . .
C111 C 1.2208(8) 0.8270(5) 0.8221(5) 0.044(3) Uani 1 1 d . . .
C112 C 1.2948(8) 0.8434(5) 0.8754(5) 0.045(3) Uani 1 1 d . . .
H112 H 1.2798 0.8637 0.9101 0.053 Uiso 1 1 calc R . .
C113 C 1.3906(8) 0.8307(5) 0.8789(6) 0.049(3) Uani 1 1 d . . .
H113 H 1.4416 0.8435 0.9149 0.059 Uiso 1 1 calc R . .
C114 C 1.4112(9) 0.7996(5) 0.8300(6) 0.058(3) Uani 1 1 d . . .
H114 H 1.4766 0.7884 0.8338 0.069 Uiso 1 1 calc R . .
C115 C 1.3386(9) 0.7840(6) 0.7749(6) 0.058(3) Uani 1 1 d . . .
H115 H 1.3534 0.7640 0.7399 0.069 Uiso 1 1 calc R . .
C116 C 1.2432(9) 0.7988(5) 0.7728(6) 0.049(3) Uani 1 1 d . . .
H116 H 1.1923 0.7888 0.7354 0.059 Uiso 1 1 calc R . .
C121 C 1.0742(8) 0.9178(5) 0.7961(5) 0.043(3) Uani 1 1 d . . .
C122 C 1.1164(9) 0.9362(5) 0.7466(5) 0.048(3) Uani 1 1 d . . .
H122 H 1.1608 0.9116 0.7332 0.058 Uiso 1 1 calc R . .
C123 C 1.0926(10) 0.9897(5) 0.7185(6) 0.064(4) Uani 1 1 d . . .
H123 H 1.1180 1.0016 0.6839 0.077 Uiso 1 1 calc R . .
C124 C 1.0325(10) 1.0259(6) 0.7399(6) 0.067(4) Uani 1 1 d . . .
H124 H 1.0168 1.0631 0.7200 0.080 Uiso 1 1 calc R . .
C125 C 0.9931(9) 1.0099(5) 0.7905(6) 0.060(3) Uani 1 1 d . . .
H125 H 0.9521 1.0361 0.8052 0.072 Uiso 1 1 calc R . .
C126 C 1.0151(8) 0.9545(5) 0.8194(5) 0.050(3) Uani 1 1 d . . .
H126 H 0.9899 0.9428 0.8541 0.060 Uiso 1 1 calc R . .
C211 C 0.8100(7) 0.8665(5) 0.9044(5) 0.040(3) Uani 1 1 d . . .
C212 C 0.8591(7) 0.8416(5) 0.9647(5) 0.042(3) Uani 1 1 d . . .
H212 H 0.8534 0.8009 0.9718 0.050 Uiso 1 1 calc R . .
C213 C 0.9164(7) 0.8768(5) 1.0145(5) 0.046(3) Uani 1 1 d . . .
H213 H 0.9508 0.8600 1.0548 0.055 Uiso 1 1 calc R . .
C214 C 0.9223(8) 0.9366(5) 1.0041(6) 0.049(3) Uani 1 1 d . . .
H214 H 0.9597 0.9604 1.0382 0.059 Uiso 1 1 calc R . .
C215 C 0.8757(8) 0.9620(5) 0.9462(6) 0.049(3) Uani 1 1 d . . .
H215 H 0.8806 1.0029 0.9403 0.059 Uiso 1 1 calc R . .
C216 C 0.8211(8) 0.9273(5) 0.8962(6) 0.051(3) Uani 1 1 d . . .
H216 H 0.7905 0.9448 0.8555 0.061 Uiso 1 1 calc R . .
C221 C 0.6285(8) 0.8786(5) 0.8152(6) 0.047(3) Uani 1 1 d . . .
C222 C 0.5816(8) 0.8901(5) 0.7508(6) 0.051(3) Uani 1 1 d . . .
H222 H 0.6032 0.8711 0.7179 0.061 Uiso 1 1 calc R . .
C223 C 0.5042(10) 0.9284(6) 0.7332(7) 0.076(4) Uani 1 1 d . . .
H223 H 0.4751 0.9373 0.6888 0.091 Uiso 1 1 calc R . .
C224 C 0.4695(9) 0.9538(5) 0.7811(7) 0.061(4) Uani 1 1 d . . .
H224 H 0.4150 0.9793 0.7694 0.073 Uiso 1 1 calc R . .
C225 C 0.5127(9) 0.9424(6) 0.8449(7) 0.061(3) Uani 1 1 d . . .
H225 H 0.4881 0.9603 0.8771 0.073 Uiso 1 1 calc R . .
C226 C 0.5906(8) 0.9058(5) 0.8634(6) 0.046(3) Uani 1 1 d . . .
H226 H 0.6197 0.8983 0.9081 0.055 Uiso 1 1 calc R . .
C311 C 0.9816(8) 0.6694(5) 0.9000(5) 0.042(3) Uani 1 1 d . . .
C312 C 1.0123(9) 0.6104(5) 0.9099(6) 0.056(3) Uani 1 1 d . . .
H312 H 1.0671 0.5977 0.8965 0.067 Uiso 1 1 calc R . .
C313 C 0.9640(9) 0.5712(5) 0.9385(6) 0.060(4) Uani 1 1 d . . .
H313 H 0.9839 0.5314 0.9426 0.072 Uiso 1 1 calc R . .
C314 C 0.8885(9) 0.5885(6) 0.9609(6) 0.062(3) Uani 1 1 d . . .
H314 H 0.8575 0.5606 0.9814 0.074 Uiso 1 1 calc R . .
C315 C 0.8550(9) 0.6461(6) 0.9549(5) 0.054(3) Uani 1 1 d . . .
H315 H 0.8025 0.6582 0.9711 0.065 Uiso 1 1 calc R . .
C316 C 0.9026(8) 0.6851(5) 0.9238(5) 0.050(3) Uani 1 1 d . . .
H316 H 0.8805 0.7245 0.9184 0.060 Uiso 1 1 calc R . .
C321 C 1.1548(8) 0.6876(5) 0.8592(6) 0.047(3) Uani 1 1 d . . .
C322 C 1.2444(8) 0.7014(5) 0.9034(5) 0.045(3) Uani 1 1 d . . .
H322 H 1.2466 0.7286 0.9373 0.054 Uiso 1 1 calc R . .
C323 C 1.3269(8) 0.6765(5) 0.8981(6) 0.051(3) Uani 1 1 d . . .
H323 H 1.3867 0.6861 0.9289 0.062 Uiso 1 1 calc R . .
C324 C 1.3270(9) 0.6366(6) 0.8480(6) 0.059(3) Uani 1 1 d . . .
H324 H 1.3861 0.6204 0.8437 0.071 Uiso 1 1 calc R . .
C325 C 1.2391(9) 0.6217(5) 0.8055(6) 0.057(3) Uani 1 1 d . . .
H325 H 1.2369 0.5935 0.7726 0.068 Uiso 1 1 calc R . .
C326 C 1.1547(10) 0.6471(5) 0.8104(6) 0.060(4) Uani 1 1 d . . .
H326 H 1.0949 0.6371 0.7799 0.072 Uiso 1 1 calc R . .
C411 C 0.7110(7) 0.6509(4) 0.7292(5) 0.041(3) Uani 1 1 d . . .
C412 C 0.7697(7) 0.6149(5) 0.7786(5) 0.042(3) Uani 1 1 d . . .
H412 H 0.7795 0.6250 0.8229 0.050 Uiso 1 1 calc R . .
C413 C 0.8124(8) 0.5655(4) 0.7625(6) 0.045(3) Uani 1 1 d . . .
H413 H 0.8495 0.5406 0.7957 0.054 Uiso 1 1 calc R . .
C414 C 0.8017(9) 0.5521(5) 0.6991(6) 0.061(3) Uani 1 1 d . . .
H414 H 0.8342 0.5188 0.6888 0.073 Uiso 1 1 calc R . .
C415 C 0.7450(9) 0.5856(5) 0.6496(6) 0.059(3) Uani 1 1 d . . .
H415 H 0.7375 0.5753 0.6055 0.071 Uiso 1 1 calc R . .
C416 C 0.6998(8) 0.6337(4) 0.6652(5) 0.041(3) Uani 1 1 d . . .
H416 H 0.6592 0.6563 0.6312 0.050 Uiso 1 1 calc R . .
C421 C 0.5408(7) 0.7230(5) 0.6967(5) 0.039(3) Uani 1 1 d . . .
C422 C 0.4792(8) 0.6759(5) 0.7032(6) 0.052(3) Uani 1 1 d . . .
H422 H 0.5034 0.6458 0.7339 0.062 Uiso 1 1 calc R . .
C423 C 0.3832(9) 0.6740(6) 0.6644(6) 0.057(3) Uani 1 1 d . . .
H423 H 0.3410 0.6428 0.6682 0.068 Uiso 1 1 calc R . .
C424 C 0.3512(9) 0.7188(6) 0.6203(6) 0.060(3) Uani 1 1 d . . .
H424 H 0.2860 0.7176 0.5937 0.072 Uiso 1 1 calc R . .
C425 C 0.4080(6) 0.7639(4) 0.6133(4) 0.060(3) Uani 1 1 d . . .
H425 H 0.3828 0.7947 0.5838 0.091 Uiso 1 1 calc R . .
C426 C 0.5060(6) 0.7641(4) 0.6510(4) 0.044(3) Uani 1 1 d R . .
H426 H 0.5486 0.7941 0.6450 0.067 Uiso 1 1 d R . .
C100 C 0.2787(13) 1.0168(8) 0.9377(10) 0.102(5) Uani 1 1 d . . .
H100 H 0.2100 1.0042 0.9325 0.122 Uiso 1 1 calc R A 1
Cl1A Cl 0.3103(11) 1.0471(5) 0.8714(9) 0.119(5) Uani 0.50 1 d P B 1
Cl2A Cl 0.3744(11) 0.9774(7) 0.9905(9) 0.081(4) Uani 0.50 1 d P B 1
Cl1B Cl 0.2844(9) 1.0154(6) 0.8601(6) 0.100(4) Uani 0.50 1 d P B 2
Cl2B Cl 0.379(2) 0.9891(14) 0.9963(15) 0.197(13) Uani 0.50 1 d P B 2
Cl13 Cl 0.3146(9) 1.0932(5) 0.9625(7) 0.277(6) Uani 1 1 d . B .
C101 C 1.3592(14) 0.3945(10) 0.9706(9) 0.119(7) Uani 1 1 d . . .
H101 H 1.3541 0.3721 1.0096 0.143 Uiso 1 1 calc R C 1
Cl3A Cl 1.2933(15) 0.3682(5) 0.8985(9) 0.097(5) Uani 0.50 1 d P D 1
Cl4A Cl 1.4710(9) 0.4137(7) 0.9699(9) 0.106(5) Uani 0.50 1 d P D 1
Cl3B Cl 1.2758(19) 0.3791(14) 0.9055(13) 0.235(16) Uani 0.50 1 d P D 2
Cl4B Cl 1.461(3) 0.4252(18) 0.970(2) 0.33(2) Uani 0.50 1 d P D 2
Cl16 Cl 1.3074(10) 0.4765(5) 0.9631(6) 0.266(5) Uani 1 1 d . D .

loop_
_atom_site_aniso_label
_atom_site_aniso_U_11
_atom_site_aniso_U_22
_atom_site_aniso_U_33
_atom_site_aniso_U_23
_atom_site_aniso_U_13
_atom_site_aniso_U_12
Fe1 0.0416(9) 0.0308(9) 0.0409(9) -0.0015(7) 0.0130(7) 0.0002(7)
Pd1 0.0439(6) 0.0340(6) 0.0392(6) -0.0019(4) 0.0136(4) -0.0004(4)
Pd2 0.0456(6) 0.0357(6) 0.0418(6) -0.0021(4) 0.0148(4) -0.0035(4)
P1 0.0434(16) 0.0301(16) 0.0438(16) -0.0025(13) 0.0135(13) 0.0007(12)
P2 0.0467(17) 0.0328(15) 0.0448(17) -0.0002(13) 0.0165(13) 0.0033(13)
P3 0.0439(16) 0.0321(15) 0.0389(16) 0.0006(13) 0.0107(13) 0.0007(13)
P4 0.0389(16) 0.0318(16) 0.0435(16) -0.0040(13) 0.0112(13) -0.0024(13)
Cl1 0.0580(17) 0.0433(16) 0.0492(16) -0.0079(13) 0.0182(13) -0.0046(13)
Cl2 0.0507(16) 0.0459(17) 0.0449(16) 0.0068(13) 0.0132(13) -0.0015(13)
Cl3 0.0659(19) 0.0553(19) 0.0497(17) -0.0085(14) 0.0245(15) -0.0084(15)
Cl4 0.0668(19) 0.0465(17) 0.0548(18) -0.0035(14) 0.0210(14) -0.0154(15)
C1 0.037(6) 0.048(7) 0.056(7) -0.003(6) 0.020(5) 0.015(5)
C2 0.084(10) 0.065(9) 0.070(9) -0.038(8) 0.001(7) 0.020(8)
C3 0.076(9) 0.095(11) 0.061(8) -0.021(8) 0.043(7) -0.025(8)
C4 0.065(8) 0.043(7) 0.049(7) 0.000(6) 0.019(6) -0.003(6)
C5 0.059(7) 0.033(6) 0.050(7) 0.005(6) 0.023(5) 0.004(6)
C6 0.118(12) 0.043(8) 0.066(9) 0.011(7) 0.017(8) -0.023(8)
C7 0.103(10) 0.033(7) 0.064(8) 0.007(6) 0.041(7) 0.001(7)
C8 0.092(10) 0.076(10) 0.053(8) 0.016(7) 0.022(7) 0.019(8)
C11 0.039(6) 0.041(7) 0.044(7) 0.005(5) 0.015(5) 0.008(5)
C12 0.040(6) 0.026(6) 0.049(7) -0.003(5) 0.013(5) -0.001(5)
C13 0.036(6) 0.040(6) 0.037(6) 0.002(5) 0.012(5) 0.013(5)
C14 0.034(6) 0.027(6) 0.041(6) -0.001(5) 0.009(5) -0.006(5)
C15 0.040(6) 0.038(6) 0.050(7) -0.009(6) 0.013(5) 0.001(5)
C21 0.040(6) 0.045(7) 0.034(6) -0.004(5) 0.006(5) -0.002(5)
C22 0.037(6) 0.027(6) 0.045(7) 0.001(5) 0.015(5) -0.001(5)
C23 0.051(7) 0.031(6) 0.039(7) 0.018(5) 0.006(5) 0.000(5)
C24 0.032(6) 0.032(6) 0.045(7) 0.004(5) 0.008(5) 0.003(5)
C25 0.054(7) 0.037(7) 0.052(8) -0.001(6) 0.014(6) 0.002(6)
C111 0.046(7) 0.036(6) 0.050(7) 0.013(6) 0.014(6) -0.003(5)
C112 0.057(8) 0.048(7) 0.032(6) -0.005(5) 0.017(6) -0.007(6)
C113 0.041(7) 0.033(6) 0.068(8) -0.003(6) 0.006(6) -0.005(5)
C114 0.050(7) 0.054(8) 0.073(9) -0.001(7) 0.026(7) 0.007(6)
C115 0.061(8) 0.063(8) 0.052(8) -0.009(7) 0.021(6) 0.019(7)
C116 0.057(8) 0.043(7) 0.054(7) -0.002(6) 0.030(6) 0.008(6)
C121 0.052(7) 0.037(6) 0.039(6) -0.014(5) 0.008(5) 0.000(6)
C122 0.068(8) 0.029(7) 0.049(7) 0.002(6) 0.018(6) 0.001(6)
C123 0.094(10) 0.038(8) 0.078(9) 0.010(7) 0.053(8) -0.003(7)
C124 0.091(10) 0.037(7) 0.063(9) 0.012(7) 0.006(8) -0.015(8)
C125 0.054(7) 0.044(8) 0.080(9) -0.010(7) 0.012(7) 0.014(6)
C126 0.059(7) 0.046(7) 0.046(7) -0.004(6) 0.014(6) 0.004(6)
C211 0.041(6) 0.034(7) 0.051(7) -0.005(5) 0.022(5) -0.003(5)
C212 0.045(6) 0.036(6) 0.049(7) -0.008(6) 0.020(6) 0.000(5)
C213 0.036(6) 0.061(8) 0.037(6) -0.011(6) 0.006(5) -0.014(6)
C214 0.041(7) 0.046(8) 0.060(8) -0.028(6) 0.014(6) -0.009(6)
C215 0.049(7) 0.045(7) 0.055(8) -0.009(7) 0.015(6) -0.008(6)
C216 0.056(7) 0.053(8) 0.047(7) 0.007(6) 0.019(6) 0.002(6)
C221 0.053(7) 0.033(6) 0.065(8) 0.001(6) 0.032(6) -0.006(5)
C222 0.049(7) 0.049(7) 0.051(8) 0.003(6) 0.010(6) 0.003(6)
C223 0.072(9) 0.072(9) 0.071(9) 0.006(8) 0.000(8) 0.017(8)
C224 0.057(8) 0.037(7) 0.098(11) -0.003(7) 0.039(8) 0.020(6)
C225 0.068(9) 0.062(9) 0.068(9) -0.002(7) 0.046(7) 0.002(7)
C226 0.045(7) 0.048(7) 0.059(7) 0.003(6) 0.036(6) 0.007(6)
C311 0.045(7) 0.051(8) 0.028(6) -0.003(5) 0.008(5) -0.003(6)
C312 0.073(8) 0.032(7) 0.062(8) 0.000(6) 0.016(6) 0.000(6)
C313 0.068(9) 0.020(6) 0.093(10) 0.015(6) 0.022(7) 0.001(6)
C314 0.058(8) 0.049(9) 0.072(9) 0.000(7) 0.008(7) -0.002(7)
C315 0.066(8) 0.066(9) 0.037(6) -0.017(6) 0.026(6) -0.009(7)
C316 0.058(8) 0.032(6) 0.051(7) -0.003(6) 0.002(6) -0.013(6)
C321 0.037(6) 0.038(7) 0.066(8) 0.013(6) 0.015(6) 0.003(5)
C322 0.057(8) 0.033(6) 0.042(6) -0.003(5) 0.008(6) -0.013(6)
C323 0.043(7) 0.046(7) 0.068(8) -0.004(7) 0.020(6) 0.006(6)
C324 0.042(7) 0.062(8) 0.075(9) 0.008(7) 0.018(6) 0.012(6)
C325 0.058(8) 0.049(7) 0.072(8) -0.013(7) 0.030(7) 0.014(7)
C326 0.082(10) 0.040(7) 0.053(8) -0.004(6) 0.008(7) 0.003(7)
C411 0.045(6) 0.021(5) 0.052(7) 0.004(5) 0.006(5) -0.005(5)
C412 0.045(6) 0.040(7) 0.040(6) -0.009(5) 0.014(5) 0.003(5)
C413 0.051(7) 0.020(6) 0.056(8) -0.001(5) 0.000(6) -0.002(5)
C414 0.076(9) 0.037(7) 0.063(9) -0.003(7) 0.008(7) 0.002(6)
C415 0.074(9) 0.035(7) 0.067(8) -0.008(7) 0.017(7) 0.008(6)
C416 0.049(7) 0.029(6) 0.044(7) -0.003(5) 0.010(5) 0.003(5)
C421 0.039(6) 0.031(6) 0.044(6) -0.003(5) 0.006(5) 0.004(5)
C422 0.052(7) 0.051(7) 0.048(7) -0.003(6) 0.007(6) 0.014(6)
C423 0.060(8) 0.055(8) 0.060(8) -0.011(7) 0.023(7) -0.027(7)
C424 0.055(8) 0.070(9) 0.058(8) 0.000(7) 0.020(6) 0.018(7)
C425 0.056(8) 0.060(9) 0.074(9) 0.011(7) 0.033(7) 0.012(7)
C426 0.039(7) 0.044(7) 0.048(7) -0.006(6) 0.009(5) 0.002(5)
C100 0.084(11) 0.090(12) 0.145(16) 0.010(12) 0.055(11) 0.004(10)
Cl1A 0.114(10) 0.087(9) 0.175(15) 0.038(9) 0.071(10) 0.010(7)
Cl2A 0.073(7) 0.070(6) 0.087(10) 0.001(6) 0.002(6) -0.020(5)
Cl1B 0.097(7) 0.123(11) 0.076(6) -0.036(7) 0.018(5) -0.004(7)
Cl2B 0.18(2) 0.27(3) 0.109(14) -0.075(16) -0.005(13) 0.008(19)
Cl13 0.268(12) 0.225(11) 0.352(16) -0.001(11) 0.107(11) -0.037(9)
C101 0.119(15) 0.158(19) 0.105(13) -0.055(13) 0.072(12) -0.058(14)
Cl3A 0.150(13) 0.063(5) 0.084(8) 0.000(5) 0.044(8) -0.007(6)
Cl4A 0.063(6) 0.088(7) 0.181(14) 0.019(8) 0.057(8) 0.002(6)
Cl3B 0.132(15) 0.42(4) 0.136(18) 0.01(2) 0.014(12) -0.13(2)
Cl4B 0.31(4) 0.30(4) 0.35(5) 0.09(3) 0.00(3) -0.13(3)
Cl16 0.316(14) 0.203(9) 0.307(14) -0.082(10) 0.133(11) -0.018(9)

loop_
_geom_bond_atom_site_label_1
_geom_bond_atom_site_label_2
_geom_bond_distance
_geom_bond_site_symmetry_2
_geom_bond_publ_flag
Fe1 C24 2.039(10) . ?
Fe1 C23 2.049(10) . ?
Fe1 C12 2.049(10) . ?
Fe1 C13 2.060(10) . ?
Fe1 C14 2.083(10) . ?
Fe1 C15 2.090(10) . ?
Fe1 C22 2.095(10) . ?
Fe1 C25 2.115(12) . ?
Fe1 C11 2.146(10) . ?
Fe1 C21 2.193(11) . ?
Pd1 P1 2.244(3) . ?
Pd1 P3 2.248(3) . ?
Pd1 Cl2 2.336(3) . ?
Pd1 Cl1 2.344(3) . ?
Pd2 P2 2.246(3) . ?
Pd2 P4 2.260(3) . ?
Pd2 Cl3 2.343(3) . ?
Pd2 Cl4 2.367(3) . ?
P1 C24 1.807(10) . ?
P1 C121 1.823(11) . ?
P1 C111 1.825(11) . ?
P2 C211 1.786(11) . ?
P2 C14 1.812(11) . ?
P2 C221 1.824(11) . ?
P3 C311 1.793(11) . ?
P3 C23 1.822(10) . ?
P3 C321 1.831(11) . ?
P4 C411 1.800(11) . ?
P4 C13 1.815(11) . ?
P4 C421 1.815(10) . ?
C1 C21 1.509(15) . ?
C1 C2 1.529(16) . ?
C1 C4 1.536(16) . ?
C1 C3 1.579(17) . ?
C5 C6 1.473(16) . ?
C5 C11 1.499(15) . ?
C5 C7 1.509(16) . ?
C5 C8 1.526(17) . ?
C11 C15 1.429(15) . ?
C11 C12 1.441(15) . ?
C12 C13 1.423(15) . ?
C13 C14 1.407(14) . ?
C14 C15 1.430(15) . ?
C21 C22 1.425(15) . ?
C21 C25 1.437(15) . ?
C22 C23 1.419(15) . ?
C23 C24 1.424(14) . ?
C24 C25 1.422(15) . ?
C111 C116 1.350(16) . ?
C111 C112 1.378(15) . ?
C112 C113 1.381(15) . ?
C113 C114 1.364(17) . ?
C114 C115 1.387(17) . ?
C115 C116 1.393(16) . ?
C121 C126 1.379(15) . ?
C121 C122 1.421(16) . ?
C122 C123 1.364(17) . ?
C123 C124 1.361(18) . ?
C124 C125 1.401(18) . ?
C125 C126 1.406(17) . ?
C211 C212 1.410(15) . ?
C211 C216 1.417(16) . ?
C212 C213 1.405(14) . ?
C213 C214 1.391(17) . ?
C214 C215 1.364(16) . ?
C215 C216 1.388(15) . ?
C221 C222 1.383(16) . ?
C221 C226 1.433(15) . ?
C222 C223 1.380(17) . ?
C223 C224 1.384(19) . ?
C224 C225 1.360(18) . ?
C225 C226 1.361(16) . ?
C311 C316 1.406(16) . ?
C311 C312 1.417(16) . ?
C312 C313 1.374(17) . ?
C313 C314 1.356(18) . ?
C314 C315 1.397(17) . ?
C315 C316 1.398(16) . ?
C321 C326 1.396(17) . ?
C321 C322 1.403(15) . ?
C322 C323 1.342(16) . ?
C323 C324 1.410(17) . ?
C324 C325 1.376(16) . ?
C325 C326 1.368(17) . ?
C411 C416 1.393(15) . ?
C411 C412 1.420(14) . ?
C412 C413 1.372(15) . ?
C413 C414 1.358(16) . ?
C414 C415 1.378(16) . ?
C415 C416 1.364(15) . ?
C421 C426 1.350(13) . ?
C421 C422 1.422(16) . ?
C422 C423 1.396(16) . ?
C423 C424 1.383(18) . ?
C424 C425 1.347(16) . ?
C425 C426 1.4102 . ?
C100 Cl1B 1.69(2) . ?
C100 Cl2B 1.75(3) . ?
C100 Cl1A 1.75(2) . ?
C100 Cl2A 1.76(3) . ?
C100 Cl13 1.86(2) . ?
Cl1A Cl13 2.20(2) . ?
C101 Cl3B 1.60(3) . ?
C101 Cl4B 1.62(4) . ?
C101 Cl4A 1.66(2) . ?
C101 Cl3A 1.68(3) . ?
C101 Cl16 2.01(2) . ?
Cl4B Cl16 2.46(5) . ?
